data_7021614
loop_
_publ_author_name
'Gon\,calves, Gisela'
'Tomaz, Isabel'
'Correia, Isabel'
'Veiros, Lu\'is F'
'Castro, M Margarida C A'
'Avecilla, Fernando'
'Palacio, Lorena'
'Maestro, Miguel'
'Kiss, Tam\'as'
'Jakusch, Tam\'as'
'Garcia, M Helena V'
'Pessoa, Jo\~ao Costa'

_publ_section_title
;
 A novel V(IV)O-pyrimidinone complex: synthesis, solution speciation and
 human serum protein binding.
;
_journal_issue 33
_journal_name_full 'Dalton transactions (Cambridge, England : 2003)'
_journal_page_first 11841
_journal_page_last 11861
_journal_paper_doi 10.1039/c3dt50553g
_journal_volume 42
_journal_year 2013
_chemical_formula_moiety 'C16 H18 N2 O4'
_chemical_formula_sum 'C16 H18 N2 O4'
_chemical_formula_weight 302.32
_chemical_name_systematic
;
?
;
_space_group_IT_number 14
_symmetry_cell_setting monoclinic
_symmetry_space_group_name_Hall '-P 2ybc'
_symmetry_space_group_name_H-M 'P 1 21/c 1'
_atom_sites_solution_hydrogens geom
_atom_sites_solution_primary direct
_atom_sites_solution_secondary difmap
_audit_creation_method SHELXL-97
_cell_angle_alpha 90.00
_cell_angle_beta 96.853(4)
_cell_angle_gamma 90.00
_cell_formula_units_Z 4
_cell_length_a 10.6417(19)
_cell_length_b 8.0586(15)
_cell_length_c 18.579(3)
_cell_measurement_temperature 298(2)
_cell_volume 1581.9(5)
_computing_cell_refinement 'Siemens SAINT V6.02A'
_computing_data_collection 'Siemens SMART V5.624'
_computing_data_reduction 'Siemens SAINT and XPREP Version 6.12'
_computing_molecular_graphics 'Siemens SHELXTL'
_computing_publication_material 'Siemens SHELXTL'
_computing_structure_refinement 'SHELXL-97 (Sheldrick, 1997)'
_computing_structure_solution 'SHELXS-97 (Sheldrick, 1990)'
_diffrn_ambient_temperature 298(2)
_diffrn_measured_fraction_theta_full 0.999
_diffrn_measured_fraction_theta_max 0.999
_diffrn_measurement_device_type 'CCD area detector'
_diffrn_measurement_method 'phi and omega scans'
_diffrn_radiation_monochromator graphite
_diffrn_radiation_source 'fine-focus sealed tube'
_diffrn_radiation_type MoK\a
_diffrn_radiation_wavelength 0.71073
_diffrn_reflns_av_R_equivalents 0.0377
_diffrn_reflns_av_sigmaI/netI 0.0521
_diffrn_reflns_limit_h_max 12
_diffrn_reflns_limit_h_min -12
_diffrn_reflns_limit_k_max 9
_diffrn_reflns_limit_k_min -7
_diffrn_reflns_limit_l_max 20
_diffrn_reflns_limit_l_min -22
_diffrn_reflns_number 8387
_diffrn_reflns_theta_full 25.68
_diffrn_reflns_theta_max 25.68
_diffrn_reflns_theta_min 1.93
_exptl_absorpt_coefficient_mu 0.092
_exptl_absorpt_correction_T_max 0.9945
_exptl_absorpt_correction_T_min 0.9554
_exptl_absorpt_correction_type multi-scan
_exptl_absorpt_process_details 'North et al., 1968'
_exptl_crystal_colour colourless
_exptl_crystal_density_diffrn 1.269
_exptl_crystal_density_method 'not measured'
_exptl_crystal_description prism
_exptl_crystal_F_000 640
_exptl_crystal_size_max 0.50
_exptl_crystal_size_mid 0.10
_exptl_crystal_size_min 0.06
_refine_diff_density_max 0.222
_refine_diff_density_min -0.236
_refine_diff_density_rms 0.050
_refine_ls_extinction_method none
_refine_ls_goodness_of_fit_ref 1.042
_refine_ls_hydrogen_treatment noref
_refine_ls_matrix_type full
_refine_ls_number_parameters 199
_refine_ls_number_reflns 3005
_refine_ls_number_restraints 0
_refine_ls_restrained_S_all 1.042
_refine_ls_R_factor_all 0.1298
_refine_ls_R_factor_gt 0.0564
_refine_ls_shift/su_max 0.000
_refine_ls_shift/su_mean 0.000
_refine_ls_structure_factor_coef Fsqd
_refine_ls_weighting_details 'calc w=1/[\s^2^(Fo^2^)+(0.1086P)^2^+0.0195P] where P=(Fo^2^+2Fc^2^)/3'
_refine_ls_weighting_scheme calc
_refine_ls_wR_factor_gt 0.1630
_refine_ls_wR_factor_ref 0.2078
_reflns_number_gt 1502
_reflns_number_total 3005
_reflns_threshold_expression >2sigma(I)
_cod_data_source_file c3dt50553g.txt
_cod_data_source_block 2
_cod_depositor_comments
;
The following automatic conversions were performed:

'_symmetry_cell_setting' value 'Monoclinic' changed to 'monoclinic'
according to /home/saulius/struct/CIF-dictionaries/cif_core.dic
dictionary named 'cif_core.dic' version 2.4.2 from 2011-04-26.

Automatic conversion script
Id: cif_fix_values 1891 2012-01-12 08:04:46Z andrius 
;
_cod_original_sg_symbol_Hall -P2ybc
_cod_original_sg_symbol_H-M P2(1)/c
_cod_database_code 7021614

loop_
_symmetry_equiv_pos_as_xyz
'x, y, z'
'-x, y+1/2, -z+1/2'
'-x, -y, -z'
'x, -y-1/2, z-1/2'

loop_
_atom_site_label
_atom_site_type_symbol
_atom_site_fract_x
_atom_site_fract_y
_atom_site_fract_z
_atom_site_U_iso_or_equiv
_atom_site_adp_type
_atom_site_occupancy
_atom_site_symmetry_multiplicity
_atom_site_calc_flag
_atom_site_refinement_flags
O1 O 0.3626(2) 0.8384(3) -0.00376(13) 0.0880(8) Uani 1 1 d .
N1 N 0.2441(2) 1.0724(3) 0.00567(12) 0.0579(7) Uani 1 1 d .
C1 C 0.2803(3) 0.9108(4) 0.02495(15) 0.0598(8) Uani 1 1 d .
O2 O 0.23670(17) 0.6811(3) 0.10297(12) 0.0700(6) Uani 1 1 d .
N2 N 0.0881(2) 1.0876(3) 0.08497(12) 0.0596(7) Uani 1 1 d .
C2 C 0.2137(3) 0.8411(4) 0.08102(16) 0.0575(8) Uani 1 1 d .
O3 O -0.0535(2) 0.8388(4) 0.16438(14) 0.1250(12) Uani 1 1 d .
C3 C 0.1239(3) 0.9332(4) 0.10862(14) 0.0553(7) Uani 1 1 d .
O4 O 0.1315(2) 0.8621(3) 0.23027(12) 0.0863(8) Uani 1 1 d .
C4 C 0.1491(3) 1.1536(4) 0.03541(16) 0.0580(8) Uani 1 1 d .
C5 C 0.1147(3) 1.3251(4) 0.01070(19) 0.0810(10) Uani 1 1 d .
H5A H 0.0475 1.3655 0.0361 0.121 Uiso 1 1 calc R
H5B H 0.0874 1.3243 -0.0404 0.121 Uiso 1 1 calc R
H5C H 0.1872 1.3962 0.0205 0.121 Uiso 1 1 calc R
C6 C 0.0558(3) 0.8692(4) 0.16931(18) 0.0688(9) Uani 1 1 d .
C7 C 0.3147(3) 1.1533(5) -0.04881(18) 0.0886(11) Uani 1 1 d .
H7A H 0.2820 1.2630 -0.0587 0.133 Uiso 1 1 calc R
H7B H 0.3052 1.0893 -0.0927 0.133 Uiso 1 1 calc R
H7C H 0.4028 1.1599 -0.0303 0.133 Uiso 1 1 calc R
C8 C 0.3622(3) 0.6535(4) 0.1413(3) 0.1028(14) Uani 1 1 d .
H8A H 0.3751 0.7233 0.1841 0.123 Uiso 1 1 calc R
H8B H 0.4263 0.6807 0.1102 0.123 Uiso 1 1 calc R
C9 C 0.3718(3) 0.4750(4) 0.16246(18) 0.0629(8) Uani 1 1 d .
C10 C 0.4496(3) 0.3687(5) 0.13081(18) 0.0791(10) Uani 1 1 d .
H10A H 0.4957 0.4073 0.0948 0.095 Uiso 1 1 calc R
C11 C 0.4600(3) 0.2022(6) 0.1525(2) 0.0901(12) Uani 1 1 d .
H11A H 0.5136 0.1307 0.1314 0.108 Uiso 1 1 calc R
C12 C 0.3915(4) 0.1463(5) 0.2043(2) 0.0841(11) Uani 1 1 d .
H12A H 0.3988 0.0362 0.2192 0.101 Uiso 1 1 calc R
C13 C 0.3128(4) 0.2492(6) 0.2346(2) 0.0858(11) Uani 1 1 d .
H13A H 0.2643 0.2096 0.2693 0.103 Uiso 1 1 calc R
C14 C 0.3046(3) 0.4116(5) 0.2139(2) 0.0772(10) Uani 1 1 d .
H14A H 0.2511 0.4817 0.2358 0.093 Uiso 1 1 calc R
C15 C 0.0771(4) 0.8106(6) 0.29558(19) 0.1115(15) Uani 1 1 d .
H15A H 0.0035 0.8778 0.3017 0.134 Uiso 1 1 calc R
H15B H 0.0508 0.6954 0.2914 0.134 Uiso 1 1 calc R
C16 C 0.1707(4) 0.8309(7) 0.3559(2) 0.145(2) Uani 1 1 d .
H16A H 0.1372 0.7959 0.3992 0.217 Uiso 1 1 calc R
H16B H 0.1947 0.9456 0.3603 0.217 Uiso 1 1 calc R
H16C H 0.2434 0.7649 0.3491 0.217 Uiso 1 1 calc R

loop_
_atom_site_aniso_label
_atom_site_aniso_U_11
_atom_site_aniso_U_22
_atom_site_aniso_U_33
_atom_site_aniso_U_23
_atom_site_aniso_U_13
_atom_site_aniso_U_12
O1 0.0718(15) 0.1048(19) 0.0906(17) -0.0079(14) 0.0228(13) 0.0252(13)
N1 0.0496(13) 0.0696(18) 0.0541(14) 0.0046(13) 0.0047(11) 0.0053(13)
C1 0.0515(16) 0.071(2) 0.0560(17) -0.0053(16) 0.0027(15) 0.0056(16)
O2 0.0565(12) 0.0525(13) 0.0965(16) 0.0049(11) -0.0101(11) 0.0010(10)
N2 0.0588(14) 0.0604(17) 0.0597(15) 0.0012(13) 0.0076(12) 0.0078(13)
C2 0.0504(16) 0.055(2) 0.0638(19) -0.0032(15) -0.0046(14) -0.0007(14)
O3 0.0686(17) 0.216(3) 0.0900(19) 0.0215(19) 0.0086(14) -0.0429(18)
C3 0.0517(16) 0.062(2) 0.0512(16) -0.0017(15) 0.0036(13) -0.0036(15)
O4 0.0766(14) 0.120(2) 0.0611(13) 0.0209(13) 0.0043(12) -0.0301(13)
C4 0.0560(17) 0.060(2) 0.0552(17) -0.0021(15) -0.0033(15) 0.0025(15)
C5 0.092(2) 0.068(2) 0.083(2) 0.0143(18) 0.0096(19) 0.0130(19)
C6 0.062(2) 0.075(2) 0.068(2) -0.0005(17) 0.0044(17) -0.0102(17)
C7 0.068(2) 0.123(3) 0.077(2) 0.027(2) 0.0222(18) 0.006(2)
C8 0.064(2) 0.074(3) 0.161(4) 0.033(2) -0.031(2) -0.0040(17)
C9 0.0451(16) 0.057(2) 0.083(2) 0.0049(17) -0.0042(16) 0.0020(15)
C10 0.061(2) 0.103(3) 0.074(2) 0.001(2) 0.0116(17) -0.002(2)
C11 0.067(2) 0.087(3) 0.114(3) -0.033(3) 0.001(2) 0.023(2)
C12 0.080(2) 0.062(2) 0.102(3) 0.003(2) -0.025(2) 0.004(2)
C13 0.093(3) 0.080(3) 0.084(2) 0.002(2) 0.010(2) -0.015(2)
C14 0.068(2) 0.069(3) 0.097(3) -0.018(2) 0.022(2) 0.0016(18)
C15 0.099(3) 0.165(4) 0.072(2) 0.040(3) 0.017(2) -0.028(3)
C16 0.106(3) 0.260(7) 0.067(3) 0.019(3) 0.008(2) -0.029(4)

loop_
_atom_type_symbol
_atom_type_description
_atom_type_scat_dispersion_real
_atom_type_scat_dispersion_imag
_atom_type_scat_source
C C 0.0033 0.0016 'International Tables Vol C Tables 4.2.6.8 and 6.1.1.4'
H H 0.0000 0.0000 'International Tables Vol C Tables 4.2.6.8 and 6.1.1.4'
N N 0.0061 0.0033 'International Tables Vol C Tables 4.2.6.8 and 6.1.1.4'
O O 0.0106 0.0060 'International Tables Vol C Tables 4.2.6.8 and 6.1.1.4'

loop_
_geom_angle_atom_site_label_1
_geom_angle_atom_site_label_2
_geom_angle_atom_site_label_3
_geom_angle
C4 N1 C1 122.4(3)
C4 N1 C7 121.5(3)
C1 N1 C7 116.1(3)
O1 C1 N1 121.5(3)
O1 C1 C2 124.5(3)
N1 C1 C2 113.9(3)
C2 O2 C8 114.3(2)
C4 N2 C3 117.3(2)
C3 C2 O2 120.8(3)
C3 C2 C1 119.3(3)
O2 C2 C1 119.8(3)
C2 C3 N2 124.1(3)
C2 C3 C6 121.3(3)
N2 C3 C6 114.6(3)
C6 O4 C15 117.7(3)
N2 C4 N1 122.9(3)
N2 C4 C5 118.2(3)
N1 C4 C5 118.9(3)
C4 C5 H5A 109.5
C4 C5 H5B 109.5
H5A C5 H5B 109.5
C4 C5 H5C 109.5
H5A C5 H5C 109.5
H5B C5 H5C 109.5
O3 C6 O4 123.7(3)
O3 C6 C3 124.8(3)
O4 C6 C3 111.3(3)
N1 C7 H7A 109.5
N1 C7 H7B 109.5
H7A C7 H7B 109.5
N1 C7 H7C 109.5
H7A C7 H7C 109.5
H7B C7 H7C 109.5
O2 C8 C9 107.8(2)
O2 C8 H8A 110.1
C9 C8 H8A 110.1
O2 C8 H8B 110.1
C9 C8 H8B 110.1
H8A C8 H8B 108.5
C14 C9 C10 117.5(3)
C14 C9 C8 121.5(3)
C10 C9 C8 121.0(3)
C9 C10 C11 120.4(3)
C9 C10 H10A 119.8
C11 C10 H10A 119.8
C12 C11 C10 119.5(3)
C12 C11 H11A 120.2
C10 C11 H11A 120.2
C13 C12 C11 120.4(4)
C13 C12 H12A 119.8
C11 C12 H12A 119.8
C12 C13 C14 119.6(4)
C12 C13 H13A 120.2
C14 C13 H13A 120.2
C9 C14 C13 122.5(3)
C9 C14 H14A 118.7
C13 C14 H14A 118.7
C16 C15 O4 108.2(3)
C16 C15 H15A 110.1
O4 C15 H15A 110.1
C16 C15 H15B 110.1
O4 C15 H15B 110.1
H15A C15 H15B 108.4
C15 C16 H16A 109.5
C15 C16 H16B 109.5
H16A C16 H16B 109.5
C15 C16 H16C 109.5
H16A C16 H16C 109.5
H16B C16 H16C 109.5

loop_
_geom_bond_atom_site_label_1
_geom_bond_atom_site_label_2
_geom_bond_distance
O1 C1 1.226(3)
N1 C4 1.374(3)
N1 C1 1.393(4)
N1 C7 1.482(4)
C1 C2 1.442(4)
O2 C2 1.366(3)
O2 C8 1.454(4)
N2 C4 1.302(3)
N2 C3 1.359(4)
C2 C3 1.357(4)
O3 C6 1.182(3)
C3 C6 1.502(4)
O4 C6 1.310(4)
O4 C15 1.465(4)
C4 C5 1.488(4)
C5 H5A 0.9600
C5 H5B 0.9600
C5 H5C 0.9600
C7 H7A 0.9600
C7 H7B 0.9600
C7 H7C 0.9600
C8 C9 1.492(4)
C8 H8A 0.9700
C8 H8B 0.9700
C9 C14 1.358(4)
C9 C10 1.372(4)
C10 C11 1.401(5)
C10 H10A 0.9300
C11 C12 1.353(5)
C11 H11A 0.9300
C12 C13 1.347(5)
C12 H12A 0.9300
C13 C14 1.364(5)
C13 H13A 0.9300
C14 H14A 0.9300
C15 C16 1.417(5)
C15 H15A 0.9700
C15 H15B 0.9700
C16 H16A 0.9600
C16 H16B 0.9600
C16 H16C 0.9600

loop_
_geom_torsion_atom_site_label_1
_geom_torsion_atom_site_label_2
_geom_torsion_atom_site_label_3
_geom_torsion_atom_site_label_4
_geom_torsion
C4 N1 C1 O1 177.7(2)
C7 N1 C1 O1 -2.7(4)
C4 N1 C1 C2 -2.9(4)
C7 N1 C1 C2 176.7(2)
C8 O2 C2 C3 -115.3(3)
C8 O2 C2 C1 68.2(4)
O1 C1 C2 C3 -179.8(3)
N1 C1 C2 C3 0.9(4)
O1 C1 C2 O2 -3.2(4)
N1 C1 C2 O2 177.5(2)
O2 C2 C3 N2 -174.0(2)
C1 C2 C3 N2 2.5(4)
O2 C2 C3 C6 6.1(4)
C1 C2 C3 C6 -177.3(3)
C4 N2 C3 C2 -3.8(4)
C4 N2 C3 C6 176.0(2)
C3 N2 C4 N1 1.6(4)
C3 N2 C4 C5 -177.8(3)
C1 N1 C4 N2 1.8(4)
C7 N1 C4 N2 -177.8(3)
C1 N1 C4 C5 -178.8(3)
C7 N1 C4 C5 1.6(4)
C15 O4 C6 O3 1.1(6)
C15 O4 C6 C3 176.7(3)
C2 C3 C6 O3 -114.5(4)
N2 C3 C6 O3 65.6(4)
C2 C3 C6 O4 69.9(4)
N2 C3 C6 O4 -109.9(3)
C2 O2 C8 C9 179.1(3)
O2 C8 C9 C14 -69.2(4)
O2 C8 C9 C10 111.2(3)
C14 C9 C10 C11 -1.2(5)
C8 C9 C10 C11 178.4(3)
C9 C10 C11 C12 0.8(5)
C10 C11 C12 C13 0.6(5)
C11 C12 C13 C14 -1.6(5)
C10 C9 C14 C13 0.3(5)
C8 C9 C14 C13 -179.4(3)
C12 C13 C14 C9 1.1(5)
C6 O4 C15 C16 -173.0(4)
